data_4122897
loop_
_publ_author_name
'Browning, Charles'
'Hudson, Joshua M.'
'Reinheimer, Eric W.'
'Kuo, Fang-Ling'
'McDougald, Jr, Roy N'
'Raba\^a, Hassan'
'Pan, Hongjun'
'Bacsa, John'
'Wang, Xiaoping'
'Dunbar, Kim R.'
'Shepherd, Nigel D.'
'Omary, Mohammad A.'

_publ_section_title
;
 Synthesis, Spectroscopic Properties, and Photoconductivity of Black
 Absorbers Consisting of Pt(Bipyridine)(Dithiolate) Charge Transfer
 Complexes in the Presence and Absence of Nitrofluorenone Acceptors.
;
_journal_name_full 'Journal of the American Chemical Society'
_journal_page_first 141107065104007
_journal_paper_doi 10.1021/ja506583k
_journal_year 2014
_chemical_formula_moiety '2(C25 H30 N2 Pt S2), C13 H4 N4 O9, 2(C6 H6)'
_chemical_formula_sum 'C75 H76 N8 O9 Pt2 S4'
_chemical_formula_weight 1751.85
_chemical_name_systematic
;
 ?
;
_space_group_crystal_system monoclinic
_space_group_IT_number 14
_space_group_name_Hall '-P 2yn'
_space_group_name_H-M_alt 'P 1 21/n 1'
_symmetry_space_group_name_Hall '-P 2yn'
_symmetry_space_group_name_H-M 'P 1 21/n 1'
_atom_sites_solution_hydrogens geom
_atom_sites_solution_primary direct
_audit_creation_date 2014-06-27
_audit_creation_method
;
Olex2 1.2-beta
(compiled 2014.06.27 svn.r2953 for OlexSys, GUI svn.r4855)
;
_audit_update_record
;
2014-06-27 # Formatted by publCIF

;
_cell_angle_alpha 90
_cell_angle_beta 92.19(3)
_cell_angle_gamma 90
_cell_formula_units_Z 4
_cell_length_a 11.257(2)
_cell_length_b 26.004(5)
_cell_length_c 24.165(5)
_cell_measurement_reflns_used 0
_cell_measurement_temperature 100
_cell_measurement_theta_max 0.000
_cell_measurement_theta_min 0.000
_cell_volume 7069(2)
_computing_cell_refinement 'SAINT v6.28A (Bruker, 2002)'
_computing_data_collection 'FRAMBO V4.0 (Bruker AXS Inc, 2013)'
_computing_data_reduction 'SAINT v6.28A (Bruker, 2002)'
_computing_molecular_graphics 'Olex2 (Dolomanov et al., 2009)'
_computing_publication_material 'Olex2 (Dolomanov et al., 2009)'
_computing_structure_refinement 'ShelXL-1997 (Sheldrick, 2008)'
_computing_structure_solution 'ShelXS (Sheldrick, 2008)'
_diffrn_ambient_temperature 100
_diffrn_detector 'MWPC area detector'
_diffrn_detector_area_resol_mean 10.24
_diffrn_measured_fraction_theta_full 0.694
_diffrn_measured_fraction_theta_max 0.872
_diffrn_measurement_device_type 'Bruker HiStar-GADDS with a D8 goniometer'
_diffrn_measurement_method '\w scans'
_diffrn_radiation_monochromator graphite
_diffrn_radiation_type CuK\a
_diffrn_radiation_wavelength 1.54184
_diffrn_reflns_av_R_equivalents 0.2507
_diffrn_reflns_av_unetI/netI 0.3484
_diffrn_reflns_Laue_measured_fraction_full 0.694
_diffrn_reflns_Laue_measured_fraction_max 0.872
_diffrn_reflns_limit_h_max 12
_diffrn_reflns_limit_h_min -12
_diffrn_reflns_limit_k_max 24
_diffrn_reflns_limit_k_min -28
_diffrn_reflns_limit_l_max 24
_diffrn_reflns_limit_l_min -25
_diffrn_reflns_number 30849
_diffrn_reflns_point_group_measured_fraction_full 0.694
_diffrn_reflns_point_group_measured_fraction_max 0.872
_diffrn_reflns_theta_full 67.684
_diffrn_reflns_theta_max 58.969
_diffrn_reflns_theta_min 2.497
_exptl_absorpt_coefficient_mu 8.918
_exptl_absorpt_correction_T_max 0.7516
_exptl_absorpt_correction_T_min 0.5686
_exptl_absorpt_correction_type multi-scan
_exptl_absorpt_process_details
;
SADABS-2012/1 (Bruker,2012) was used for absorption correction.
wR2(int) was 0.0969 before and 0.0748 after correction.
The Ratio of minimum to maximum transmission is 0.7565.
The \l/2 correction factor is Not present.
;
_exptl_crystal_colour blue
_exptl_crystal_colour_primary blue
_exptl_crystal_density_diffrn 1.646
_exptl_crystal_description plate
_exptl_crystal_F_000 3496
_exptl_crystal_recrystallization_method 'The material was recrystallised from --- by slow evaporation'
_exptl_crystal_size_max 0.21
_exptl_crystal_size_mid 0.13
_exptl_crystal_size_min 0.04
_refine_diff_density_max 1.525
_refine_diff_density_min -1.087
_refine_diff_density_rms 0.187
_refine_ls_extinction_method none
_refine_ls_goodness_of_fit_ref 0.919
_refine_ls_hydrogen_treatment constr
_refine_ls_matrix_type full
_refine_ls_number_parameters 902
_refine_ls_number_reflns 8873
_refine_ls_number_restraints 730
_refine_ls_restrained_S_all 0.886
_refine_ls_R_factor_all 0.2769
_refine_ls_R_factor_gt 0.0931
_refine_ls_shift/su_max 0.039
_refine_ls_shift/su_mean 0.002
_refine_ls_structure_factor_coef Fsqd
_refine_ls_weighting_details 'w=1/[\s^2^(Fo^2^)+(0.0865P)^2^] where P=(Fo^2^+2Fc^2^)/3'
_refine_ls_weighting_scheme calc
_refine_ls_wR_factor_gt 0.1707
_refine_ls_wR_factor_ref 0.2442
_reflns_Friedel_coverage 0.000
_reflns_number_gt 2834
_reflns_number_total 8873
_reflns_threshold_expression 'I > 2\s(I)'
_cod_data_source_file ja506583k_si_001.cif
_cod_data_source_block compound3
_cod_database_code 4122897
_shelxl_version_number 2013-4
_shelx_space_group_comment
;
The symmetry employed for this shelxl refinement is uniquely defined
by the following loop, which should always be used as a source of
symmetry information in preference to the above space-group names.
They are only intended as comments.
;
_shelx_estimated_absorpt_t_max 0.717
_shelx_estimated_absorpt_t_min 0.256
_olex2_refinement_description
;
1. Fixed Uiso
 At 1.2 times of:
  All C(H) groups
 At 1.5 times of:
  All C(H,H,H) groups
2. Restrained distances
 O8-N4 = O4-N2 = O5-N2 = O6-N3 = O7-N3 = N4-O9 = O2-N1 = N1-O3
 1.1968 with sigma of 0.002
 C18A-C20A
 1.544 with sigma of 0.02
 C18A-C19A
 1.544 with sigma of 0.02
 C18A-C21A
 1.544 with sigma of 0.02
 C20A-C21A
 2.49 with sigma of 0.02
 C20A-C19A
 2.49 with sigma of 0.02
 C19A-C21A
 2.49 with sigma of 0.02
 C18C-C20C
 1.544 with sigma of 0.02
 C18C-C19C
 1.544 with sigma of 0.02
 C18C-C21C
 1.544 with sigma of 0.02
 C20C-C21C
 2.49 with sigma of 0.02
 C20C-C19C
 2.49 with sigma of 0.02
 C19C-C21C
 2.49 with sigma of 0.02
 C6-N2 = C9-N3 = N4-C11 = C4-N1
 1.54966 with sigma of 0.005
 C18C-C10A \\sim C18A-C10A
 with sigma of 0.005
 C9S-C8S \\sim C8S-C7S \\sim C7S-C12S \\sim C12S-C11S \\sim C11S-C10S \\sim
C9S-C10S
 with sigma of 0.005
 C6S-C1S \\sim C2S-C1S \\sim C3S-C2S \\sim C4S-C3S \\sim C5S-C4S \\sim C6S-C5S
 with sigma of 0.005
3. Restrained planarity
 C2, C3, C4, C5, C6, C7
 with sigma of 0.1
4. Uiso/Uaniso restraints and constraints
Uanis(C12A) \\sim Ueq: with sigma of 0.005 and sigma for terminal atoms of 0.01
Uanis(N2A) \\sim Ueq: with sigma of 0.005 and sigma for terminal atoms of 0.01
Uanis(C10) \\sim Ueq: with sigma of 0.005 and sigma for terminal atoms of 0.01
Uanis(C13) \\sim Ueq: with sigma of 0.005 and sigma for terminal atoms of 0.01
Uanis(N4) \\sim Ueq, Uanis(O9) \\sim Ueq, Uanis(O8) \\sim Ueq: with sigma of
0.005 and sigma for terminal atoms of 0.01
Uanis(C4B) \\sim Ueq: with sigma of 0.005 and sigma for terminal atoms of 0.01
Uanis(C2B) \\sim Ueq: with sigma of 0.005 and sigma for terminal atoms of 0.01
Uanis(C14B) \\sim Ueq: with sigma of 0.005 and sigma for terminal atoms of 0.01
Uanis(C12B) \\sim Ueq, Uanis(C11B) \\sim Ueq: with sigma of 0.005 and sigma for
terminal atoms of 0.01
Uanis(C1S) \\sim Ueq, Uanis(C2S) \\sim Ueq: with sigma of 0.005 and sigma for
terminal atoms of 0.01
Uanis(C2) \\sim Ueq: with sigma of 0.002 and sigma for terminal atoms of 0.004
Uanis(O1) \\sim Ueq: with sigma of 0.01 and sigma for terminal atoms of 0.02
Uanis(C3) \\sim Ueq: with sigma of 0.002 and sigma for terminal atoms of 0.004
Uanis(C6) \\sim Ueq: with sigma of 0.002 and sigma for terminal atoms of 0.004
Uanis(C18A) = Uanis(C18C)
Uanis(C19A) = Uanis(C19C) = Uanis(C20A) = Uanis(C20C) = Uanis(C21A) =
Uanis(C21C)
5. Rigid body (RIGU) restrains
 C1A, S1A
 with sigma for 1-2 distances of 0.002 and sigma for 1-3 distances of 0.002
 C2A, S2A
 with sigma for 1-2 distances of 0.002 and sigma for 1-3 distances of 0.002
 C2A, C1A, C6A, C5A, C4A, C3A
 with sigma for 1-2 distances of 0.002 and sigma for 1-3 distances of 0.002
 C4A, C7A
 with sigma for 1-2 distances of 0.002 and sigma for 1-3 distances of 0.002
 N1A, Pt1A
 with sigma for 1-2 distances of 0.002 and sigma for 1-3 distances of 0.002
 N2A, Pt1A
 with sigma for 1-2 distances of 0.002 and sigma for 1-3 distances of 0.002
 N1A, C8A, C9A, C10A, C11A, C12A
 with sigma for 1-2 distances of 0.002 and sigma for 1-3 distances of 0.002
 C12A, C13A
 with sigma for 1-2 distances of 0.002 and sigma for 1-3 distances of 0.002
 C13A, N2A, C17A, C16A, C15A, C14A
 with sigma for 1-2 distances of 0.002 and sigma for 1-3 distances of 0.002
 C15A, C22A
 with sigma for 1-2 distances of 0.002 and sigma for 1-3 distances of 0.002
 C25A, C22A, C23A, C24A
 with sigma for 1-2 distances of 0.002 and sigma for 1-3 distances of 0.002
 C10A, C18A, C18C
 with sigma for 1-2 distances of 0.002 and sigma for 1-3 distances of 0.002
 C18A, C21A, C20A, C19A
 with sigma for 1-2 distances of 0.002 and sigma for 1-3 distances of 0.002
 C4, N1, O3, O2
 with sigma for 1-2 distances of 0.002 and sigma for 1-3 distances of 0.002
 C11, N4, O9, O8
 with sigma for 1-2 distances of 0.002 and sigma for 1-3 distances of 0.002
 S1B, C1B, S2B, C2B, C6B, C5B, C3B
 with sigma for 1-2 distances of 0.002 and sigma for 1-3 distances of 0.002
 C5B, C7B
 with sigma for 1-2 distances of 0.002 and sigma for 1-3 distances of 0.002
 C2B, S2B
 with sigma for 1-2 distances of 0.002 and sigma for 1-3 distances of 0.002
 S1B, C1B
 with sigma for 1-2 distances of 0.002 and sigma for 1-3 distances of 0.002
 N2B, C17B, C16B, C15B, C14B, C13B
 with sigma for 1-2 distances of 0.002 and sigma for 1-3 distances of 0.002
 C15B, C22B, C24B, C25B, C23B
 with sigma for 1-2 distances of 0.002 and sigma for 1-3 distances of 0.002
 C13B, C12B, C11B, C10B, C9B, C8B, N1B
 with sigma for 1-2 distances of 0.002 and sigma for 1-3 distances of 0.002
 C10B, C18B, C20B, C19B, C21B
 with sigma for 1-2 distances of 0.002 and sigma for 1-3 distances of 0.002
 C11S, C7S, H7S, C8S, C12S, H8S, C9S, H12S, H9S, C10S, H11S, H10S
 with sigma for 1-2 distances of 0.002 and sigma for 1-3 distances of 0.002
 C4S, C1S, H1S, C2S, C6S, H2S, C3S, C5S, H6S, H3S, H5S, H4S
 with sigma for 1-2 distances of 0.002 and sigma for 1-3 distances of 0.002
 C8, C13, C12, C11, C9
 with sigma for 1-2 distances of 0.001 and sigma for 1-3 distances of 0.001
 C1, O1
 with sigma for 1-2 distances of 0.001 and sigma for 1-3 distances of 0.001
 C13, C8, C7, C2, C1
 with sigma for 1-2 distances of 0.001 and sigma for 1-3 distances of 0.001
 C6, N2, O4, O5
 with sigma for 1-2 distances of 0.001 and sigma for 1-3 distances of 0.001
 C7, C6, C5, C4, C3, C2
 with sigma for 1-2 distances of 0.001 and sigma for 1-3 distances of 0.001
6. Others
 Fixed Sof: C18A(0.5) C18C(0.5) C19A(0.5) H19A(0.5) H19B(0.5) H19C(0.5)
 C19C(0.5) H19D(0.5) H19E(0.5) H19F(0.5) C20A(0.5) H20A(0.5) H20B(0.5)
 H20C(0.5) C20C(0.5) H20D(0.5) H20E(0.5) H20F(0.5) C21A(0.5) H21A(0.5)
 H21B(0.5) H21C(0.5) C21C(0.5) H21D(0.5) H21E(0.5) H21F(0.5)
7.a Aromatic/amide H refined with riding coordinates:
 C3A(H3A), C5A(H5A), C6A(H6A), C8A(H8A), C9A(H9A), C11A(H11A), C14A(H14A),
 C16A(H16A), C17A(H17A), C3B(H3B), C4B(H4B), C6B(H6B), C8B(H8B), C9B(H9B),
 C11B(H11B), C14B(H14B), C16B(H16B), C17B(H17B), C3(H3), C5(H5), C10(H10),
 C12(H12), C7S(H7S), C8S(H8S), C9S(H9S), C10S(H10S), C11S(H11S), C12S(H12S),
 C1S(H1S), C2S(H2S), C3S(H3S), C4S(H4S), C5S(H5S), C6S(H6S)
7.b Idealised Me refined as rotating group:
 C7A(H7AA,H7AB,H7AC), C19A(H19A,H19B,H19C), C19C(H19D,H19E,H19F), C20A(H20A,
 H20B,H20C), C20C(H20D,H20E,H20F), C21A(H21A,H21B,H21C), C21C(H21D,H21E,H21F),
 C23A(H23A,H23B,H23C), C24A(H24A,H24B,H24C), C25A(H25A,H25B,H25C), C7B(H7BA,
 H7BB,H7BC), C19B(H19G,H19H,H19I), C20B(H20G,H20H,H20I), C21B(H21G,H21H,H21I),
 C23B(H23D,H23E,H23F), C24B(H24D,H24E,H24F), C25B(H25D,H25E,H25F)
;
_olex2_diffrn_ambient_temperature_device 'Oxford Cryosystems'
_olex2_exptl_crystal_mounting_method 'The crystal was mounted on a loop with paratone oil'
_olex2_submission_special_instructions 'No special instructions were received'

loop_
_space_group_symop_operation_xyz
'x, y, z'
'-x+1/2, y+1/2, -z+1/2'
'-x, -y, -z'
'x-1/2, -y-1/2, z-1/2'

loop_
_atom_site_label
_atom_site_type_symbol
_atom_site_fract_x
_atom_site_fract_y
_atom_site_fract_z
_atom_site_U_iso_or_equiv
_atom_site_adp_type
_atom_site_occupancy
_atom_site_site_symmetry_order
_atom_site_calc_flag
_atom_site_refinement_flags_posn
_atom_site_refinement_flags_adp
_atom_site_refinement_flags_occupancy
_atom_site_disorder_assembly
_atom_site_disorder_group
C1A C -0.109(2) 0.1079(11) 0.3615(13) 0.053(4) Uani 1 1 d . . . . .
C2A C -0.127(2) 0.1304(11) 0.3098(13) 0.050(4) Uani 1 1 d . . . . .
C3A C -0.187(2) 0.1037(11) 0.2685(13) 0.061(5) Uani 1 1 d . . . . .
H3A H -0.2046 0.1206 0.2343 0.073 Uiso 1 1 calc R . . . .
C4A C -0.223(2) 0.0544(11) 0.2742(13) 0.055(5) Uani 1 1 d . . . . .
C5A C -0.215(3) 0.0308(12) 0.3275(13) 0.071(6) Uani 1 1 d . . . . .
H5A H -0.2475 -0.0022 0.3343 0.086 Uiso 1 1 calc R . . . .
C6A C -0.156(2) 0.0582(11) 0.3684(13) 0.066(5) Uani 1 1 d . . . . .
H6A H -0.1460 0.0427 0.4038 0.080 Uiso 1 1 calc R . . . .
C7A C -0.281(3) 0.0208(14) 0.2303(15) 0.120(10) Uani 1 1 d . . . . .
H7AA H -0.3392 0.0409 0.2084 0.180 Uiso 1 1 calc GR . . . .
H7AB H -0.3204 -0.0082 0.2478 0.180 Uiso 1 1 calc GR . . . .
H7AC H -0.2197 0.0077 0.2060 0.180 Uiso 1 1 calc GR . . . .
C8A C 0.056(2) 0.2223(12) 0.5072(12) 0.051(5) Uani 1 1 d . . . . .
H8A H 0.0239 0.1885 0.5067 0.062 Uiso 1 1 calc R . . . .
C9A C 0.093(2) 0.2425(11) 0.5577(13) 0.062(6) Uani 1 1 d . . . . .
H9A H 0.0925 0.2232 0.5911 0.074 Uiso 1 1 calc R . . . .
C10A C 0.132(2) 0.2941(10) 0.5561(12) 0.050(4) Uani 1 1 d . . . . .
C11A C 0.140(2) 0.3178(11) 0.5061(12) 0.052(5) Uani 1 1 d . . . . .
H11A H 0.1742 0.3511 0.5050 0.062 Uiso 1 1 calc R . . . .
C12A C 0.100(2) 0.2955(10) 0.4571(13) 0.047(3) Uani 1 1 d . U . . .
C13A C 0.098(2) 0.3184(11) 0.4029(12) 0.044(4) Uani 1 1 d . . . . .
C14A C 0.138(2) 0.3696(10) 0.3915(13) 0.052(5) Uani 1 1 d . . . . .
H14A H 0.1766 0.3889 0.4204 0.062 Uiso 1 1 calc R . . . .
C15A C 0.125(2) 0.3899(11) 0.3439(13) 0.053(5) Uani 1 1 d . . . . .
C16A C 0.076(2) 0.3584(11) 0.2989(13) 0.060(5) Uani 1 1 d . . . . .
H16A H 0.0712 0.3715 0.2621 0.072 Uiso 1 1 calc R . . . .
C17A C 0.036(2) 0.3092(11) 0.3099(13) 0.057(5) Uani 1 1 d . . . . .
H17A H -0.0022 0.2895 0.2814 0.068 Uiso 1 1 calc R . . . .
C18A C 0.162(2) 0.3246(8) 0.6103(6) 0.067(4) Uani 0.5 1 d D . P A -1
C18C C 0.1898(19) 0.3187(8) 0.6093(6) 0.067(4) Uani 0.5 1 d D . P A -2
C19A C 0.2994(19) 0.3311(16) 0.6139(19) 0.068(4) Uani 0.5 1 d D . P A -1
H19A H 0.3369 0.2976 0.6208 0.102 Uiso 0.5 1 calc GR . P A -1
H19B H 0.3216 0.3547 0.6442 0.102 Uiso 0.5 1 calc GR . P A -1
H19C H 0.3265 0.3452 0.5789 0.102 Uiso 0.5 1 calc GR . P A -1
C19C C 0.286(3) 0.2839(12) 0.6354(18) 0.068(4) Uani 0.5 1 d D . P A -2
H19D H 0.3622 0.2914 0.6189 0.102 Uiso 0.5 1 calc GR . P A -2
H19E H 0.2647 0.2479 0.6286 0.102 Uiso 0.5 1 calc GR . P A -2
H19F H 0.2925 0.2902 0.6753 0.102 Uiso 0.5 1 calc GR . P A -2
C20A C 0.127(3) 0.2977(13) 0.6648(13) 0.068(4) Uani 0.5 1 d D . P A -1
H20A H 0.0454 0.2849 0.6606 0.102 Uiso 0.5 1 calc GR . P A -1
H20B H 0.1328 0.3223 0.6954 0.102 Uiso 0.5 1 calc GR . P A -1
H20C H 0.1811 0.2688 0.6726 0.102 Uiso 0.5 1 calc GR . P A -1
C20C C 0.087(2) 0.3252(16) 0.6475(16) 0.068(4) Uani 0.5 1 d D . P A -2
H20D H 0.0613 0.2914 0.6603 0.102 Uiso 0.5 1 calc GR . P A -2
H20E H 0.0208 0.3423 0.6275 0.102 Uiso 0.5 1 calc GR . P A -2
H20F H 0.1128 0.3462 0.6795 0.102 Uiso 0.5 1 calc GR . P A -2
C21A C 0.109(3) 0.3796(10) 0.6137(19) 0.068(4) Uani 0.5 1 d D . P A -1
H21A H 0.1052 0.3900 0.6526 0.102 Uiso 0.5 1 calc GR . P A -1
H21B H 0.0283 0.3797 0.5966 0.102 Uiso 0.5 1 calc GR . P A -1
H21C H 0.1588 0.4038 0.5940 0.102 Uiso 0.5 1 calc GR . P A -1
C21C C 0.243(3) 0.3707(10) 0.5952(18) 0.068(4) Uani 0.5 1 d D . P A -2
H21D H 0.2920 0.3671 0.5628 0.102 Uiso 0.5 1 calc GR . P A -2
H21E H 0.2925 0.3831 0.6267 0.102 Uiso 0.5 1 calc GR . P A -2
H21F H 0.1789 0.3954 0.5871 0.102 Uiso 0.5 1 calc GR . P A -2
C22A C 0.166(3) 0.4459(13) 0.3289(17) 0.091(4) Uani 1 1 d . . . . .
C23A C 0.257(3) 0.4452(13) 0.2787(15) 0.105(7) Uani 1 1 d . . . . .
H23A H 0.2235 0.4245 0.2481 0.158 Uiso 1 1 calc GR . . . .
H23B H 0.3331 0.4303 0.2918 0.158 Uiso 1 1 calc GR . . . .
H23C H 0.2702 0.4804 0.2659 0.158 Uiso 1 1 calc GR . . . .
C24A C 0.225(3) 0.4704(11) 0.3764(14) 0.086(6) Uani 1 1 d . . . . .
H24A H 0.2601 0.5029 0.3649 0.129 Uiso 1 1 calc GR . . . .
H24B H 0.2869 0.4477 0.3918 0.129 Uiso 1 1 calc GR . . . .
H24C H 0.1662 0.4772 0.4046 0.129 Uiso 1 1 calc GR . . . .
C25A C 0.058(3) 0.4749(12) 0.3061(14) 0.090(6) Uani 1 1 d . . . . .
H25A H -0.0018 0.4770 0.3346 0.136 Uiso 1 1 calc GR . . . .
H25B H 0.0237 0.4567 0.2737 0.136 Uiso 1 1 calc GR . . . .
H25C H 0.0811 0.5097 0.2953 0.136 Uiso 1 1 calc GR . . . .
N1A N 0.0632(17) 0.2465(8) 0.4597(10) 0.045(4) Uani 1 1 d . . . . .
N2A N 0.052(2) 0.2895(8) 0.3605(10) 0.048(3) Uani 1 1 d . U . . .
S1A S -0.0382(7) 0.1388(3) 0.4167(4) 0.057(2) Uani 1 1 d . . . . .
S2A S -0.0766(6) 0.1935(3) 0.3015(4) 0.056(2) Uani 1 1 d . . . . .
Pt1A Pt -0.00023(9) 0.21797(5) 0.38459(6) 0.0457(4) Uani 1 1 d . . . . .
C1B C -0.493(2) 0.3895(11) 0.4118(14) 0.057(4) Uani 1 1 d . . . . .
C2B C -0.488(3) 0.3725(12) 0.4646(14) 0.065(3) Uani 1 1 d . U . . .
C3B C -0.435(2) 0.4052(11) 0.5038(13) 0.058(5) Uani 1 1 d . . . . .
H3B H -0.4324 0.3950 0.5416 0.070 Uiso 1 1 calc R . . . .
C4B C -0.387(3) 0.4524(12) 0.4895(14) 0.066(8) Uani 1 1 d . U . . .
H4B H -0.3530 0.4742 0.5174 0.080 Uiso 1 1 calc R . . . .
C5B C -0.388(3) 0.4669(13) 0.4367(16) 0.076(6) Uani 1 1 d . . . . .
C6B C -0.435(2) 0.4352(11) 0.3924(13) 0.058(4) Uani 1 1 d . . . . .
H6B H -0.4286 0.4434 0.3544 0.069 Uiso 1 1 calc R . . . .
C7B C -0.337(4) 0.5177(16) 0.425(2) 0.210(19) Uani 1 1 d . . . . .
H7BA H -0.3455 0.5251 0.3856 0.315 Uiso 1 1 calc GR . . . .
H7BB H -0.2522 0.5179 0.4367 0.315 Uiso 1 1 calc GR . . . .
H7BC H -0.3785 0.5440 0.4462 0.315 Uiso 1 1 calc GR . . . .
C8B C -0.677(2) 0.2561(11) 0.2833(13) 0.054(5) Uani 1 1 d . . . . .
H8B H -0.6540 0.2906 0.2769 0.065 Uiso 1 1 calc R . . . .
C9B C -0.716(2) 0.2263(11) 0.2416(13) 0.057(5) Uani 1 1 d . . . . .
H9B H -0.7146 0.2380 0.2045 0.068 Uiso 1 1 calc R . . . .
C10B C -0.761(2) 0.1751(11) 0.2543(13) 0.047(3) Uani 1 1 d . . . . .
C11B C -0.753(2) 0.1602(10) 0.3056(12) 0.044(3) Uani 1 1 d . U . . .
H11B H -0.7792 0.1265 0.3142 0.053 Uiso 1 1 calc R . . . .
C12B C -0.708(2) 0.1902(11) 0.3475(12) 0.044(3) Uani 1 1 d . U . . .
C13B C -0.702(2) 0.1736(10) 0.4058(12) 0.046(4) Uani 1 1 d . . . . .
C14B C -0.733(2) 0.1250(10) 0.4199(12) 0.046(3) Uani 1 1 d . U . . .
H14B H -0.7630 0.1008 0.3935 0.055 Uiso 1 1 calc R . . . .
C15B C -0.719(2) 0.1135(11) 0.4759(13) 0.050(3) Uani 1 1 d . . . . .
C16B C -0.664(2) 0.1492(10) 0.5129(12) 0.049(5) Uani 1 1 d . . . . .
H16B H -0.6486 0.1398 0.5505 0.059 Uiso 1 1 calc R . . . .
C17B C -0.632(2) 0.1972(10) 0.4952(12) 0.046(5) Uani 1 1 d . . . . .
H17B H -0.5981 0.2219 0.5201 0.055 Uiso 1 1 calc R . . . .
C18B C -0.809(2) 0.1423(11) 0.2045(12) 0.053(3) Uani 1 1 d . . . . .
C19B C -0.907(2) 0.1730(11) 0.1673(11) 0.056(4) Uani 1 1 d . . . . .
H19G H -0.9406 0.1501 0.1385 0.084 Uiso 1 1 calc GR . . . .
H19H H -0.8700 0.2027 0.1500 0.084 Uiso 1 1 calc GR . . . .
H19I H -0.9707 0.1848 0.1909 0.084 Uiso 1 1 calc GR . . . .
C20B C -0.860(2) 0.0935(10) 0.2235(11) 0.051(4) Uani 1 1 d . . . . .
H20G H -0.8756 0.0708 0.1917 0.077 Uiso 1 1 calc GR . . . .
H20H H -0.9341 0.1004 0.2419 0.077 Uiso 1 1 calc GR . . . .
H20I H -0.8034 0.0767 0.2497 0.077 Uiso 1 1 calc GR . . . .
C21B C -0.706(2) 0.1290(11) 0.1654(11) 0.058(4) Uani 1 1 d . . . . .
H21G H -0.6477 0.1067 0.1850 0.086 Uiso 1 1 calc GR . . . .
H21H H -0.6664 0.1608 0.1542 0.086 Uiso 1 1 calc GR . . . .
H21I H -0.7381 0.1112 0.1325 0.086 Uiso 1 1 calc GR . . . .
C22B C -0.754(2) 0.0610(11) 0.5016(13) 0.057(3) Uani 1 1 d . . . . .
C23B C -0.850(2) 0.0687(11) 0.5467(11) 0.059(4) Uani 1 1 d . . . . .
H23D H -0.8832 0.0353 0.5568 0.088 Uiso 1 1 calc GR . . . .
H23E H -0.9143 0.0908 0.5317 0.088 Uiso 1 1 calc GR . . . .
H23F H -0.8132 0.0849 0.5797 0.088 Uiso 1 1 calc GR . . . .
C24B C -0.809(2) 0.0256(10) 0.4560(12) 0.059(4) Uani 1 1 d . . . . .
H24D H -0.7486 0.0171 0.4293 0.088 Uiso 1 1 calc GR . . . .
H24E H -0.8757 0.0433 0.4369 0.088 Uiso 1 1 calc GR . . . .
H24F H -0.8377 -0.0062 0.4728 0.088 Uiso 1 1 calc GR . . . .
C25B C -0.655(2) 0.0329(10) 0.5247(12) 0.060(4) Uani 1 1 d . . . . .
H25D H -0.6022 0.0230 0.4951 0.091 Uiso 1 1 calc GR . . . .
H25E H -0.6829 0.0020 0.5433 0.091 Uiso 1 1 calc GR . . . .
H25F H -0.6106 0.0546 0.5516 0.091 Uiso 1 1 calc GR . . . .
N1B N -0.6713(16) 0.2363(8) 0.3344(10) 0.042(4) Uani 1 1 d . . . . .
N2B N -0.6516(17) 0.2079(8) 0.4423(10) 0.045(4) Uani 1 1 d . . . . .
S1B S -0.5498(7) 0.3478(3) 0.3585(4) 0.058(2) Uani 1 1 d . . . . .
S2B S -0.5464(7) 0.3160(3) 0.4863(4) 0.058(2) Uani 1 1 d . . . . .
Pt1B Pt -0.60417(10) 0.27729(5) 0.40520(6) 0.0466(4) Uani 1 1 d . . . . .
C1 C -0.304(3) 0.2631(13) 0.3455(16) 0.083(3) Uani 1 1 d . . . . .
C2 C -0.357(2) 0.2123(13) 0.3569(14) 0.0741(15) Uani 1 1 d . U . . .
C3 C -0.4065(19) 0.1766(11) 0.3313(14) 0.0749(18) Uani 1 1 d . U . . .
H3 H -0.4277 0.1806 0.2931 0.090 Uiso 1 1 calc R . . . .
C4 C -0.4311(15) 0.1316(6) 0.3575(9) 0.061(3) Uani 1 1 d D . . . .
C5 C -0.401(2) 0.1234(12) 0.4109(13) 0.070(3) Uani 1 1 d . . . . .
H5 H -0.4202 0.0918 0.4282 0.083 Uiso 1 1 calc R . . . .
C6 C -0.341(2) 0.1625(10) 0.4409(5) 0.0730(16) Uani 1 1 d D U . . .
C7 C -0.330(2) 0.2079(11) 0.4137(14) 0.058(3) Uani 1 1 d . . . . .
C8 C -0.278(2) 0.2566(11) 0.4364(14) 0.058(3) Uani 1 1 d . . . . .
C9 C -0.247(2) 0.2772(9) 0.4897(5) 0.065(5) Uani 1 1 d D . . . .
C10 C -0.192(3) 0.3255(12) 0.4915(14) 0.077(8) Uani 1 1 d . U . . .
H10 H -0.1663 0.3381 0.5268 0.092 Uiso 1 1 calc R . . . .
C11 C -0.1746(18) 0.3542(5) 0.4493(15) 0.073(4) Uani 1 1 d D . . . .
C12 C -0.215(2) 0.3364(12) 0.3991(14) 0.069(3) Uani 1 1 d . . . . .
H12 H -0.2106 0.3579 0.3674 0.083 Uiso 1 1 calc R . . . .
C13 C -0.259(3) 0.2900(13) 0.3940(15) 0.072(2) Uani 1 1 d . U . . .
N1 N -0.4964(11) 0.0879(3) 0.3251(2) 0.078(4) Uani 1 1 d D . . . .
N2 N -0.2909(5) 0.1423(2) 0.4974(3) 0.063(2) Uani 1 1 d D . . . .
N3 N -0.2772(5) 0.2527(4) 0.5459(3) 0.065(9) Uani 1 1 d D . . . .
N4 N -0.1134(13) 0.4074(3) 0.45570(18) 0.098(4) Uani 1 1 d D U . . .
O1 O -0.3196(18) 0.2778(8) 0.2968(9) 0.079(5) Uani 1 1 d . U . . .
O2 O -0.5167(17) 0.0948(7) 0.2767(2) 0.101(6) Uani 1 1 d D . . . .
O3 O -0.5260(13) 0.0520(3) 0.3523(4) 0.097(5) Uani 1 1 d D . . . .
O4 O -0.3408(9) 0.1080(3) 0.5199(4) 0.079(3) Uani 1 1 d D . . . .
O5 O -0.2044(6) 0.1663(4) 0.5119(6) 0.066(3) Uani 1 1 d D . . . .
O6 O -0.3725(5) 0.2324(4) 0.5423(9) 0.073(7) Uani 1 1 d D . . . .
O7 O -0.2093(8) 0.2624(7) 0.5838(3) 0.101(9) Uani 1 1 d D . . . .
O8 O -0.0814(13) 0.4163(7) 0.5025(2) 0.099(5) Uani 1 1 d D U . . .
O9 O -0.118(2) 0.4296(4) 0.4123(2) 0.110(5) Uani 1 1 d D U . . .
C7S C -0.1260(10) 0.3376(3) 0.1829(9) 0.088(6) Uani 1 1 d . . . . .
H7S H -0.1868 0.3154 0.1951 0.105 Uiso 1 1 calc R . . . .
C8S C -0.1389(12) 0.3899(3) 0.1855(10) 0.096(7) Uani 1 1 d . . . . .
H8S H -0.2094 0.4049 0.1987 0.115 Uiso 1 1 calc R . . . .
C9S C -0.0471(8) 0.4201(6) 0.1686(7) 0.091(6) Uani 1 1 d . . . . .
H9S H -0.0557 0.4563 0.1719 0.110 Uiso 1 1 calc R . . . .
C10S C 0.0561(10) 0.4020(3) 0.1474(8) 0.082(6) Uani 1 1 d . . . . .
H10S H 0.1171 0.4242 0.1354 0.099 Uiso 1 1 calc R . . . .
C11S C 0.0643(12) 0.3495(3) 0.1447(10) 0.086(6) Uani 1 1 d . . . . .
H11S H 0.1336 0.3346 0.1302 0.103 Uiso 1 1 calc R . . . .
C12S C -0.0239(8) 0.3178(6) 0.1623(7) 0.085(6) Uani 1 1 d . . . . .
H12S H -0.0141 0.2815 0.1602 0.102 Uiso 1 1 calc R . . . .
C1S C -1.0015(12) 0.1583(5) 0.6906(4) 0.073(4) Uani 1 1 d . U . . .
H1S H -0.9849 0.1932 0.6997 0.088 Uiso 1 1 calc R . . . .
C2S C -1.0743(13) 0.1490(4) 0.6446(5) 0.075(4) Uani 1 1 d . U . . .
H2S H -1.1081 0.1763 0.6232 0.090 Uiso 1 1 calc R . . . .
C3S C -1.0958(18) 0.0984(3) 0.6311(7) 0.073(6) Uani 1 1 d . . . . .
H3S H -1.1445 0.0908 0.5992 0.088 Uiso 1 1 calc R . . . .
C4S C -1.0492(12) 0.0584(5) 0.6621(4) 0.074(5) Uani 1 1 d . . . . .
H4S H -1.0654 0.0235 0.6529 0.089 Uiso 1 1 calc R . . . .
C5S C -0.9779(13) 0.0718(4) 0.7073(5) 0.075(5) Uani 1 1 d . . . . .
H5S H -0.9440 0.0445 0.7288 0.090 Uiso 1 1 calc R . . . .
C6S C -0.9511(18) 0.1211(3) 0.7243(7) 0.072(6) Uani 1 1 d . . . . .
H6S H -0.9023 0.1286 0.7562 0.087 Uiso 1 1 calc R . . . .

loop_
_atom_site_aniso_label
_atom_site_aniso_U_11
_atom_site_aniso_U_22
_atom_site_aniso_U_33
_atom_site_aniso_U_23
_atom_site_aniso_U_13
_atom_site_aniso_U_12
C1A 0.044(10) 0.054(5) 0.061(5) 0.006(3) 0.010(5) -0.002(5)
C2A 0.038(10) 0.054(4) 0.060(5) 0.005(4) 0.012(5) -0.001(5)
C3A 0.062(11) 0.059(5) 0.062(6) 0.008(4) 0.005(6) -0.010(5)
C4A 0.046(11) 0.057(5) 0.063(5) 0.006(4) 0.010(5) -0.003(5)
C5A 0.085(13) 0.063(6) 0.066(6) 0.011(4) -0.001(6) -0.019(7)
C6A 0.074(12) 0.060(5) 0.065(6) 0.010(4) 0.003(6) -0.014(6)
C7A 0.089(19) 0.139(15) 0.131(12) -0.060(11) -0.010(12) -0.007(13)
C8A 0.049(12) 0.052(5) 0.053(4) 0.007(3) 0.002(4) -0.003(6)
C9A 0.072(14) 0.059(5) 0.054(5) 0.007(3) -0.001(5) -0.014(6)
C10A 0.044(11) 0.056(5) 0.051(4) 0.005(3) 0.007(4) -0.004(5)
C11A 0.051(13) 0.054(5) 0.051(4) 0.003(3) 0.006(4) -0.006(6)
C12A 0.043(6) 0.049(4) 0.050(3) 0.003(2) 0.005(3) 0.001(3)
C13A 0.038(11) 0.047(4) 0.050(4) 0.001(3) 0.009(4) 0.012(5)
C14A 0.051(12) 0.049(5) 0.056(5) 0.003(3) 0.006(5) 0.007(5)
C15A 0.054(12) 0.049(5) 0.056(5) 0.003(3) 0.007(5) 0.009(5)
C16A 0.072(13) 0.052(5) 0.055(5) 0.005(4) 0.004(5) 0.001(6)
C17A 0.069(13) 0.051(5) 0.050(4) 0.004(3) 0.003(5) 0.002(6)
C18A 0.037(7) 0.097(7) 0.067(5) -0.022(5) 0.004(4) 0.006(5)
C18C 0.037(7) 0.097(7) 0.067(5) -0.022(5) 0.004(4) 0.006(5)
C19A 0.038(7) 0.098(7) 0.069(7) -0.022(5) 0.004(5) 0.006(5)
C19C 0.038(7) 0.098(7) 0.069(7) -0.022(5) 0.004(5) 0.006(5)
C20A 0.038(7) 0.098(7) 0.069(7) -0.022(5) 0.004(5) 0.006(5)
C20C 0.038(7) 0.098(7) 0.069(7) -0.022(5) 0.004(5) 0.006(5)
C21A 0.038(7) 0.098(7) 0.069(7) -0.022(5) 0.004(5) 0.006(5)
C21C 0.038(7) 0.098(7) 0.069(7) -0.022(5) 0.004(5) 0.006(5)
C22A 0.093(7) 0.055(6) 0.126(8) 0.017(5) 0.015(6) 0.001(5)
C23A 0.094(9) 0.10(2) 0.125(8) 0.019(8) 0.016(6) 0.008(8)
C24A 0.096(10) 0.041(12) 0.122(8) 0.028(7) 0.015(7) -0.003(8)
C25A 0.091(8) 0.062(13) 0.120(11) 0.028(9) 0.022(7) 0.001(7)
N1A 0.033(9) 0.049(4) 0.054(4) 0.006(3) 0.005(4) 0.004(4)
N2A 0.047(5) 0.048(3) 0.048(4) 0.002(3) 0.008(3) 0.006(3)
S1A 0.053(5) 0.051(5) 0.068(5) 0.007(4) -0.002(4) 0.004(4)
S2A 0.038(4) 0.052(4) 0.079(7) 0.009(4) 0.007(4) -0.003(3)
Pt1A 0.0357(7) 0.0463(8) 0.0557(11) 0.0069(8) 0.0088(7) 0.0082(7)
C1B 0.037(10) 0.063(5) 0.073(4) -0.004(3) 0.007(4) 0.008(5)
C2B 0.061(6) 0.063(4) 0.071(4) -0.005(3) 0.003(3) 0.000(4)
C3B 0.045(11) 0.056(7) 0.074(6) -0.007(5) 0.002(6) 0.010(7)
C4B 0.065(9) 0.066(9) 0.067(9) -0.003(5) 0.001(5) 0.001(5)
C5B 0.057(12) 0.074(7) 0.096(9) -0.009(6) 0.009(8) -0.003(7)
C6B 0.029(9) 0.059(5) 0.086(7) 0.000(4) 0.008(5) 0.013(5)
C7B 0.12(2) 0.101(9) 0.41(5) 0.058(13) 0.01(2) -0.028(11)
C8B 0.052(13) 0.056(5) 0.054(4) 0.006(3) 0.008(4) -0.002(6)
C9B 0.058(12) 0.058(5) 0.054(5) 0.005(3) 0.007(5) -0.005(6)
C10B 0.038(8) 0.056(4) 0.047(3) 0.003(3) 0.006(3) 0.002(4)
C11B 0.040(6) 0.046(4) 0.046(3) 0.000(3) 0.007(3) 0.003(3)
C12B 0.040(6) 0.046(4) 0.046(3) 0.000(2) 0.006(3) 0.003(3)
C13B 0.046(11) 0.046(4) 0.047(3) -0.001(3) 0.007(3) 0.007(5)
C14B 0.044(6) 0.047(4) 0.048(4) 0.000(3) 0.003(3) 0.005(3)
C15B 0.047(8) 0.054(4) 0.049(4) 0.001(3) 0.002(4) 0.002(4)
C16B 0.042(11) 0.057(5) 0.049(5) -0.002(4) 0.006(5) 0.000(5)
C17B 0.034(11) 0.055(5) 0.048(5) -0.004(3) 0.011(5) 0.005(5)
C18B 0.043(6) 0.063(5) 0.052(5) -0.003(4) 0.003(4) 0.005(4)
C19B 0.046(7) 0.067(8) 0.055(7) -0.002(6) 0.002(5) 0.007(5)
C20B 0.042(8) 0.063(5) 0.049(8) -0.003(5) 0.000(6) 0.004(5)
C21B 0.048(6) 0.070(9) 0.055(7) -0.001(6) 0.007(5) 0.008(5)
C22B 0.056(6) 0.056(5) 0.058(6) 0.006(4) 0.003(4) 0.000(4)
C23B 0.056(7) 0.061(9) 0.059(7) 0.007(6) 0.003(5) 0.001(6)
C24B 0.057(8) 0.060(7) 0.060(7) 0.004(5) 0.004(6) -0.002(5)
C25B 0.058(6) 0.057(7) 0.066(8) 0.005(6) -0.001(5) 0.001(5)
N1B 0.029(9) 0.045(4) 0.053(4) 0.001(3) 0.013(4) 0.009(4)
N2B 0.036(9) 0.051(5) 0.048(4) -0.006(3) 0.011(4) 0.009(5)
S1B 0.056(5) 0.056(4) 0.063(5) 0.010(3) 0.009(4) -0.008(4)
S2B 0.059(5) 0.057(4) 0.060(6) -0.016(3) 0.009(4) 0.002(3)
Pt1B 0.0351(7) 0.0445(8) 0.0603(11) -0.0038(8) 0.0048(7) 0.0038(7)
C1 0.096(8) 0.080(3) 0.075(2) 0.0009(16) 0.004(2) -0.009(4)
C2 0.074(2) 0.0746(17) 0.0740(17) 0.0000(11) 0.0037(14) 0.0010(14)
C3 0.074(3) 0.0752(19) 0.075(2) -0.0006(13) 0.0030(15) 0.0009(15)
C4 0.042(7) 0.070(2) 0.071(2) -0.0055(17) 0.013(3) 0.015(3)
C5 0.064(7) 0.072(3) 0.073(2) -0.0026(18) 0.006(3) 0.005(3)
C6 0.073(2) 0.0728(19) 0.0735(18) -0.0010(13) 0.0028(14) 0.0015(15)
C7 0.034(6) 0.0693(19) 0.0721(19) -0.0034(13) 0.013(2) 0.014(2)
C8 0.032(7) 0.068(2) 0.073(2) -0.0034(15) 0.011(2) 0.016(3)
C9 0.055(13) 0.068(7) 0.073(3) -0.001(2) 0.010(3) 0.007(7)
C10 0.074(9) 0.078(9) 0.078(9) -0.001(5) 0.004(5) 0.001(5)
C11 0.049(9) 0.081(4) 0.089(4) -0.009(3) 0.010(4) 0.018(4)
C12 0.051(8) 0.072(3) 0.085(4) -0.002(2) 0.013(3) 0.009(3)
C13 0.068(4) 0.075(2) 0.074(2) -0.0004(15) 0.009(2) 0.003(2)
N1 0.058(10) 0.077(5) 0.100(5) -0.017(4) -0.005(5) 0.018(6)
N2 0.071(3) 0.051(4) 0.067(3) -0.014(2) 0.008(2) 0.012(3)
N3 0.038(15) 0.051(17) 0.10(3) -0.012(16) -0.016(16) -0.001(12)
N4 0.098(6) 0.095(5) 0.102(4) -0.004(3) 0.005(3) -0.003(4)
O1 0.102(12) 0.067(9) 0.070(3) -0.009(3) 0.023(3) 0.049(8)
O2 0.113(14) 0.087(10) 0.100(5) -0.016(4) -0.014(5) 0.016(9)
O3 0.091(12) 0.089(6) 0.110(7) -0.008(5) -0.013(7) -0.002(6)
O4 0.093(5) 0.071(4) 0.070(4) -0.004(3) -0.004(3) -0.011(3)
O5 0.072(3) 0.049(5) 0.075(5) -0.011(3) 0.003(3) 0.012(3)
O6 0.069(14) 0.055(15) 0.095(19) -0.013(13) 0.012(13) 0.015(11)
O7 0.084(16) 0.095(19) 0.12(2) -0.035(16) -0.030(16) -0.020(14)
O8 0.100(9) 0.092(7) 0.104(5) -0.005(4) 0.005(4) -0.005(6)
O9 0.116(10) 0.106(6) 0.110(5) 0.004(4) 0.008(5) -0.003(6)
C7S 0.080(7) 0.085(6) 0.099(16) 0.014(6) 0.006(8) 0.019(4)
C8S 0.096(7) 0.084(6) 0.109(18) 0.016(6) 0.023(8) 0.020(4)
C9S 0.100(7) 0.086(6) 0.089(16) 0.004(6) 0.023(7) 0.014(4)
C10S 0.093(7) 0.087(6) 0.068(16) -0.006(6) 0.009(8) 0.009(4)
C11S 0.082(7) 0.086(6) 0.090(16) -0.008(6) 0.006(8) 0.009(4)
C12S 0.075(7) 0.084(6) 0.095(15) 0.004(6) 0.000(7) 0.015(4)
C1S 0.072(6) 0.074(5) 0.073(5) -0.002(3) 0.005(4) 0.001(3)
C2S 0.074(6) 0.077(5) 0.074(5) -0.002(3) 0.004(4) 0.001(3)
C3S 0.070(12) 0.078(5) 0.073(8) -0.004(4) 0.009(8) 0.000(4)
C4S 0.074(11) 0.078(5) 0.072(8) -0.006(4) 0.008(7) 0.002(5)
C5S 0.076(11) 0.075(5) 0.074(8) -0.005(4) 0.006(7) 0.003(5)
C6S 0.073(11) 0.075(5) 0.069(7) -0.004(4) 0.007(8) 0.004(5)

loop_
_atom_type_symbol
_atom_type_description
_atom_type_scat_dispersion_real
_atom_type_scat_dispersion_imag
_atom_type_scat_source
C C 0.0181 0.0091 'International Tables Vol C Tables 4.2.6.8 and 6.1.1.4'
H H 0.0000 0.0000 'International Tables Vol C Tables 4.2.6.8 and 6.1.1.4'
N N 0.0311 0.0180 'International Tables Vol C Tables 4.2.6.8 and 6.1.1.4'
O O 0.0492 0.0322 'International Tables Vol C Tables 4.2.6.8 and 6.1.1.4'
Pt Pt -4.5932 6.9264 'International Tables Vol C Tables 4.2.6.8 and 6.1.1.4'
S S 0.3331 0.5567 'International Tables Vol C Tables 4.2.6.8 and 6.1.1.4'

loop_
_geom_angle_atom_site_label_1
_geom_angle_atom_site_label_2
_geom_angle_atom_site_label_3
_geom_angle
C2A C1A C6A 117(3)
C2A C1A S1A 123(2)
C6A C1A S1A 120(2)
C1A C2A S2A 118(2)
C3A C2A C1A 119(3)
C3A C2A S2A 123(2)
C2A C3A H3A 118.4
C4A C3A C2A 123(3)
C4A C3A H3A 118.4
C3A C4A C5A 119(3)
C3A C4A C7A 127(3)
C5A C4A C7A 114(3)
C4A C5A H5A 121.9
C6A C5A C4A 116(3)
C6A C5A H5A 121.9
C1A C6A H6A 117.8
C5A C6A C1A 124(3)
C5A C6A H6A 117.8
C4A C7A H7AA 109.5
C4A C7A H7AB 109.5
C4A C7A H7AC 109.5
H7AA C7A H7AB 109.5
H7AA C7A H7AC 109.5
H7AB C7A H7AC 109.5
C9A C8A H8A 117.8
N1A C8A H8A 117.8
N1A C8A C9A 124(3)
C8A C9A H9A 122.5
C8A C9A C10A 115(3)
C10A C9A H9A 122.5
C9A C10A C18A 121(3)
C9A C10A C18C 119(3)
C11A C10A C9A 119(3)
C11A C10A C18A 120(2)
C11A C10A C18C 120(2)
C10A C11A H11A 118.6
C10A C11A C12A 123(3)
C12A C11A H11A 118.6
C11A C12A C13A 127(3)
N1A C12A C11A 117(3)
N1A C12A C13A 116(3)
C12A C13A C14A 124(3)
N2A C13A C12A 117(3)
N2A C13A C14A 119(3)
C13A C14A H14A 119.0
C15A C14A C13A 122(3)
C15A C14A H14A 119.0
C14A C15A C16A 118(3)
C14A C15A C22A 125(3)
C16A C15A C22A 117(3)
C15A C16A H16A 120.3
C17A C16A C15A 119(3)
C17A C16A H16A 120.3
C16A C17A H17A 120.1
N2A C17A C16A 120(3)
N2A C17A H17A 120.1
C10A C18A C19A 107(2)
C10A C18A C20A 115(2)
C10A C18A C21A 116(2)
C19A C18A C20A 106.6(15)
C21A C18A C19A 106.5(15)
C21A C18A C20A 105.0(15)
C19C C18C C10A 111(2)
C20C C18C C10A 104(2)
C20C C18C C19C 111.1(16)
C20C C18C C21C 110.7(16)
C21C C18C C10A 110(2)
C21C C18C C19C 109.8(15)
C18A C19A H19A 109.5
C18A C19A H19B 109.5
C18A C19A H19C 109.5
H19A C19A H19B 109.5
H19A C19A H19C 109.5
H19B C19A H19C 109.5
C18C C19C H19D 109.5
C18C C19C H19E 109.5
C18C C19C H19F 109.5
H19D C19C H19E 109.5
H19D C19C H19F 109.5
H19E C19C H19F 109.5
C18A C20A H20A 109.5
C18A C20A H20B 109.5
C18A C20A H20C 109.5
H20A C20A H20B 109.5
H20A C20A H20C 109.5
H20B C20A H20C 109.5
C18C C20C H20D 109.5
C18C C20C H20E 109.5
C18C C20C H20F 109.5
H20D C20C H20E 109.5
H20D C20C H20F 109.5
H20E C20C H20F 109.5
C18A C21A H21A 109.5
C18A C21A H21B 109.5
C18A C21A H21C 109.5
H21A C21A H21B 109.5
H21A C21A H21C 109.5
H21B C21A H21C 109.5
C18C C21C H21D 109.5
C18C C21C H21E 109.5
C18C C21C H21F 109.5
H21D C21C H21E 109.5
H21D C21C H21F 109.5
H21E C21C H21F 109.5
C15A C22A C23A 111(3)
C24A C22A C15A 111(3)
C24A C22A C23A 108(3)
C24A C22A C25A 114(3)
C25A C22A C15A 108(3)
C25A C22A C23A 105(3)
C22A C23A H23A 109.5
C22A C23A H23B 109.5
C22A C23A H23C 109.5
H23A C23A H23B 109.5
H23A C23A H23C 109.5
H23B C23A H23C 109.5
C22A C24A H24A 109.5
C22A C24A H24B 109.5
C22A C24A H24C 109.5
H24A C24A H24B 109.5
H24A C24A H24C 109.5
H24B C24A H24C 109.5
C22A C25A H25A 109.5
C22A C25A H25B 109.5
C22A C25A H25C 109.5
H25A C25A H25B 109.5
H25A C25A H25C 109.5
H25B C25A H25C 109.5
C8A N1A C12A 122(3)
C8A N1A Pt1A 124.5(19)
C12A N1A Pt1A 114(2)
C13A N2A Pt1A 113(2)
C17A N2A C13A 121(2)
C17A N2A Pt1A 126(2)
C1A S1A Pt1A 104.4(10)
C2A S2A Pt1A 106.1(11)
N1A Pt1A S1A 95.1(7)
N1A Pt1A S2A 175.1(6)
N2A Pt1A N1A 80.2(9)
N2A Pt1A S1A 173.4(7)
N2A Pt1A S2A 96.2(7)
S2A Pt1A S1A 88.8(3)
C2B C1B C6B 125(3)
C2B C1B S1B 119(2)
C6B C1B S1B 115(2)
C1B C2B C3B 116(3)
C1B C2B S2B 125(3)
C3B C2B S2B 118(3)
C2B C3B H3B 119.0
C2B C3B C4B 122(3)
C4B C3B H3B 119.0
C3B C4B H4B 119.9
C5B C4B C3B 120(3)
C5B C4B H4B 119.9
C4B C5B C6B 123(3)
C4B C5B C7B 117(4)
C6B C5B C7B 121(4)
C1B C6B H6B 123.5
C5B C6B C1B 113(3)
C5B C6B H6B 123.5
C5B C7B H7BA 109.5
C5B C7B H7BB 109.5
C5B C7B H7BC 109.5
H7BA C7B H7BB 109.5
H7BA C7B H7BC 109.5
H7BB C7B H7BC 109.5
C9B C8B H8B 120.7
N1B C8B H8B 120.7
N1B C8B C9B 119(3)
C8B C9B H9B 120.7
C8B C9B C10B 119(3)
C10B C9B H9B 120.7
C9B C10B C18B 117(3)
C11B C10B C9B 117(3)
C11B C10B C18B 126(3)
C10B C11B H11B 118.3
C10B C11B C12B 123(3)
C12B C11B H11B 118.3
C11B C12B C13B 123(3)
N1B C12B C11B 117(3)
N1B C12B C13B 120(3)
C14B C13B C12B 121(3)
C14B C13B N2B 123(3)
N2B C13B C12B 116(3)
C13B C14B H14B 122.5
C13B C14B C15B 115(3)
C15B C14B H14B 122.5
C14B C15B C16B 120(3)
C14B C15B C22B 124(3)
C16B C15B C22B 116(3)
C15B C16B H16B 119.6
C17B C16B C15B 121(3)
C17B C16B H16B 119.6
C16B C17B H17B 121.3
N2B C17B C16B 117(3)
N2B C17B H17B 121.3
C10B C18B C19B 112(2)
C10B C18B C21B 111(2)
C20B C18B C10B 111(2)
C20B C18B C19B 109(2)
C20B C18B C21B 108(2)
C21B C18B C19B 106(2)
C18B C19B H19G 109.5
C18B C19B H19H 109.5
C18B C19B H19I 109.5
H19G C19B H19H 109.5
H19G C19B H19I 109.5
H19H C19B H19I 109.5
C18B C20B H20G 109.5
C18B C20B H20H 109.5
C18B C20B H20I 109.5
H20G C20B H20H 109.5
H20G C20B H20I 109.5
H20H C20B H20I 109.5
C18B C21B H21G 109.5
C18B C21B H21H 109.5
C18B C21B H21I 109.5
H21G C21B H21H 109.5
H21G C21B H21I 109.5
H21H C21B H21I 109.5
C15B C22B C23B 111(2)
C24B C22B C15B 110(2)
C24B C22B C23B 108(2)
C25B C22B C15B 113(2)
C25B C22B C23B 110(2)
C25B C22B C24B 105(2)
C22B C23B H23D 109.5
C22B C23B H23E 109.5
C22B C23B H23F 109.5
H23D C23B H23E 109.5
H23D C23B H23F 109.5
H23E C23B H23F 109.5
C22B C24B H24D 109.5
C22B C24B H24E 109.5
C22B C24B H24F 109.5
H24D C24B H24E 109.5
H24D C24B H24F 109.5
H24E C24B H24F 109.5
C22B C25B H25D 109.5
C22B C25B H25E 109.5
C22B C25B H25F 109.5
H25D C25B H25E 109.5
H25D C25B H25F 109.5
H25E C25B H25F 109.5
C8B N1B Pt1B 123.6(19)
C12B N1B C8B 125(3)
C12B N1B Pt1B 112(2)
C13B N2B Pt1B 113.2(19)
C17B N2B C13B 123(2)
C17B N2B Pt1B 124.2(19)
C1B S1B Pt1B 103.3(11)
C2B S2B Pt1B 102.5(12)
N1B Pt1B S1B 95.7(6)
N1B Pt1B S2B 173.8(6)
N2B Pt1B N1B 79.9(9)
N2B Pt1B S1B 174.9(7)
N2B Pt1B S2B 94.7(7)
S1B Pt1B S2B 89.9(3)
C13 C1 C2 115(3)
O1 C1 C2 114(3)
O1 C1 C13 131(3)
C3 C2 C1 139(4)
C3 C2 C7 120(4)
C7 C2 C1 101(3)
C2 C3 H3 119.7
C2 C3 C4 121(3)
C4 C3 H3 119.7
C3 C4 N1 120(2)
C5 C4 C3 122(2)
C5 C4 N1 117.8(19)
C4 C5 H5 120.7
C4 C5 C6 119(2)
C6 C5 H5 120.7
C5 C6 N2 111(2)
C7 C6 C5 115(2)
C7 C6 N2 133(2)
C2 C7 C8 111(3)
C6 C7 C2 122(3)
C6 C7 C8 127(3)
C9 C8 C7 137(3)
C13 C8 C7 110(3)
C13 C8 C9 113(3)
C8 C9 N3 126(2)
C10 C9 C8 117(2)
C10 C9 N3 117(2)
C9 C10 H10 117.3
C11 C10 C9 125(3)
C11 C10 H10 117.3
C10 C11 C12 117(2)
C10 C11 N4 121(3)
C12 C11 N4 122(3)
C11 C12 H12 119.7
C13 C12 C11 121(3)
C13 C12 H12 119.7
C8 C13 C1 104(3)
C12 C13 C1 130(4)
C12 C13 C8 126(4)
O2 N1 C4 116.9(14)
O3 N1 C4 115.5(10)
O3 N1 O2 127.5(13)
O4 N2 C6 119.5(12)
O4 N2 O5 130.2(11)
O5 N2 C6 110.3(13)
O6 N3 C9 110.1(14)
O6 N3 O7 133.8(13)
O7 N3 C9 115.5(11)
O8 N4 C11 112.5(16)
O8 N4 O9 137.6(12)
O9 N4 C11 109.7(16)
C8S C7S H7S 120.6
C12S C7S H7S 120.6
C12S C7S C8S 118.8(12)
C7S C8S H8S 120.9
C7S C8S C9S 118.1(13)
C9S C8S H8S 120.9
C8S C9S H9S 117.4
C10S C9S C8S 125.1(14)
C10S C9S H9S 117.4
C9S C10S H10S 122.6
C9S C10S C11S 114.7(12)
C11S C10S H10S 122.7
C10S C11S H11S 118.8
C12S C11S C10S 122.3(13)
C12S C11S H11S 118.9
C7S C12S C11S 120.9(14)
C7S C12S H12S 119.5
C11S C12S H12S 119.5
C2S C1S H1S 117.5
C6S C1S H1S 117.5
C6S C1S C2S 125.0(13)
C1S C2S H2S 121.5
C3S C2S C1S 117.1(12)
C3S C2S H2S 121.5
C2S C3S H3S 118.9
C2S C3S C4S 122.3(14)
C4S C3S H3S 118.9
C3S C4S H4S 121.9
C3S C4S C5S 116.1(13)
C5S C4S H4S 121.9
C4S C5S H5S 117.0
C4S C5S C6S 126.0(12)
C6S C5S H5S 117.0
C1S C6S C5S 113.5(13)
C1S C6S H6S 123.3
C5S C6S H6S 123.3

loop_
_geom_bond_atom_site_label_1
_geom_bond_atom_site_label_2
_geom_bond_distance
C1A C2A 1.39(4)
C1A C6A 1.41(4)
C1A S1A 1.73(3)
C2A C3A 1.38(4)
C2A S2A 1.75(3)
C3A H3A 0.9500
C3A C4A 1.35(3)
C4A C5A 1.43(4)
C4A C7A 1.50(4)
C5A H5A 0.9500
C5A C6A 1.37(4)
C6A H6A 0.9500
C7A H7AA 0.9800
C7A H7AB 0.9800
C7A H7AC 0.9800
C8A H8A 0.9500
C8A C9A 1.38(4)
C8A N1A 1.31(3)
C9A H9A 0.9500
C9A C10A 1.41(3)
C10A C11A 1.36(4)
C10A C18A 1.56(3)
C10A C18C 1.56(3)
C11A H11A 0.9500
C11A C12A 1.38(4)
C12A C13A 1.44(4)
C12A N1A 1.34(3)
C13A C14A 1.44(3)
C13A N2A 1.35(3)
C14A H14A 0.9500
C14A C15A 1.27(3)
C15A C16A 1.45(4)
C15A C22A 1.58(4)
C16A H16A 0.9500
C16A C17A 1.38(4)
C17A H17A 0.9500
C17A N2A 1.33(3)
C18A C19A 1.553(18)
C18A C20A 1.556(18)
C18A C21A 1.554(18)
C18C C19C 1.527(18)
C18C C20C 1.517(18)
C18C C21C 1.523(18)
C19A H19A 0.9800
C19A H19B 0.9800
C19A H19C 0.9800
C19C H19D 0.9800
C19C H19E 0.9800
C19C H19F 0.9800
C20A H20A 0.9800
C20A H20B 0.9800
C20A H20C 0.9800
C20C H20D 0.9800
C20C H20E 0.9800
C20C H20F 0.9800
C21A H21A 0.9800
C21A H21B 0.9800
C21A H21C 0.9800
C21C H21D 0.9800
C21C H21E 0.9800
C21C H21F 0.9800
C22A C23A 1.62(4)
C22A C24A 1.45(4)
C22A C25A 1.52(4)
C23A H23A 0.9800
C23A H23B 0.9800
C23A H23C 0.9800
C24A H24A 0.9800
C24A H24B 0.9800
C24A H24C 0.9800
C25A H25A 0.9800
C25A H25B 0.9800
C25A H25C 0.9800
N1A Pt1A 2.06(2)
N2A Pt1A 2.04(2)
S1A Pt1A 2.246(8)
S2A Pt1A 2.247(9)
C1B C2B 1.35(4)
C1B C6B 1.44(4)
C1B S1B 1.79(3)
C2B C3B 1.39(4)
C2B S2B 1.70(3)
C3B H3B 0.9500
C3B C4B 1.39(4)
C4B H4B 0.9500
C4B C5B 1.33(4)
C5B C6B 1.44(4)
C5B C7B 1.47(5)
C6B H6B 0.9500
C7B H7BA 0.9800
C7B H7BB 0.9800
C7B H7BC 0.9800
C8B H8B 0.9500
C8B C9B 1.33(3)
C8B N1B 1.34(3)
C9B H9B 0.9500
C9B C10B 1.46(4)
C10B C11B 1.30(3)
C10B C18B 1.55(4)
C11B H11B 0.9500
C11B C12B 1.36(3)
C12B C13B 1.47(4)
C12B N1B 1.31(3)
C13B C14B 1.36(3)
C13B N2B 1.36(3)
C14B H14B 0.9500
C14B C15B 1.39(3)
C15B C16B 1.41(3)
C15B C22B 1.56(4)
C16B H16B 0.9500
C16B C17B 1.37(3)
C17B H17B 0.9500
C17B N2B 1.32(3)
C18B C19B 1.61(3)
C18B C20B 1.47(3)
C18B C21B 1.56(3)
C19B H19G 0.9800
C19B H19H 0.9800
C19B H19I 0.9800
C20B H20G 0.9800
C20B H20H 0.9800
C20B H20I 0.9800
C21B H21G 0.9800
C21B H21H 0.9800
C21B H21I 0.9800
C22B C23B 1.58(4)
C22B C24B 1.55(4)
C22B C25B 1.43(3)
C23B H23D 0.9800
C23B H23E 0.9800
C23B H23F 0.9800
C24B H24D 0.9800
C24B H24E 0.9800
C24B H24F 0.9800
C25B H25D 0.9800
C25B H25E 0.9800
C25B H25F 0.9800
N1B Pt1B 2.13(2)
N2B Pt1B 2.09(2)
S1B Pt1B 2.250(8)
S2B Pt1B 2.276(8)
C1 C2 1.48(4)
C1 C13 1.44(4)
C1 O1 1.24(4)
C2 C3 1.24(4)
C2 C7 1.40(4)
C3 H3 0.9500
C3 C4 1.36(3)
C4 C5 1.34(3)
C4 N1 1.551(8)
C5 H5 0.9500
C5 C6 1.41(4)
C6 C7 1.36(3)
C6 N2 1.548(8)
C7 C8 1.49(4)
C8 C9 1.42(3)
C8 C13 1.37(4)
C9 C10 1.40(4)
C9 N3 1.549(8)
C10 H10 0.9500
C10 C11 1.28(4)
C11 C12 1.36(4)
C11 N4 1.551(8)
C12 H12 0.9500
C12 C13 1.31(4)
N1 O2 1.197(3)
N1 O3 1.197(3)
N2 O4 1.197(3)
N2 O5 1.197(3)
N3 O6 1.197(3)
N3 O7 1.197(3)
N4 O8 1.197(3)
N4 O9 1.197(3)
C7S H7S 0.9500
C7S C8S 1.371(7)
C7S C12S 1.371(7)
C8S H8S 0.9500
C8S C9S 1.371(7)
C9S H9S 0.9500
C9S C10S 1.371(7)
C10S H10S 0.9500
C10S C11S 1.371(7)
C11S H11S 0.9500
C11S C12S 1.371(7)
C12S H12S 0.9500
C1S H1S 0.9500
C1S C2S 1.375(7)
C1S C6S 1.375(7)
C2S H2S 0.9500
C2S C3S 1.375(7)
C3S H3S 0.9500
C3S C4S 1.375(7)
C4S H4S 0.9500
C4S C5S 1.375(7)
C5S H5S 0.9500
C5S C6S 1.375(7)
C6S H6S 0.9500

loop_
_geom_torsion_atom_site_label_1
_geom_torsion_atom_site_label_2
_geom_torsion_atom_site_label_3
_geom_torsion_atom_site_label_4
_geom_torsion
C1A C2A C3A C4A -5(5)
C1A C2A S2A Pt1A -2(2)
C2A C1A C6A C5A 1(5)
C2A C1A S1A Pt1A 4(3)
C2A C3A C4A C5A 9(5)
C2A C3A C4A C7A -175(3)
C3A C2A S2A Pt1A 175(2)
C3A C4A C5A C6A -8(4)
C4A C5A C6A C1A 3(5)
C6A C1A C2A C3A 0(4)
C6A C1A C2A S2A 177(2)
C6A C1A S1A Pt1A -174(2)
C7A C4A C5A C6A 176(3)
C8A C9A C10A C11A -5(4)
C8A C9A C10A C18A 173(2)
C8A C9A C10A C18C -173(2)
C9A C8A N1A C12A -5(4)
C9A C8A N1A Pt1A -176(2)
C9A C10A C11A C12A 7(4)
C9A C10A C18A C19A 109(3)
C9A C10A C18A C20A -10(3)
C9A C10A C18A C21A -133(3)
C9A C10A C18C C19C 49(3)
C9A C10A C18C C20C -71(3)
C9A C10A C18C C21C 170(2)
C10A C11A C12A C13A 176(3)
C10A C11A C12A N1A -7(4)
C11A C10A C18A C19A -73(3)
C11A C10A C18A C20A 169(2)
C11A C10A C18A C21A 45(3)
C11A C10A C18C C19C -118(3)
C11A C10A C18C C20C 122(3)
C11A C10A C18C C21C 4(3)
C11A C12A C13A C14A 1(4)
C11A C12A C13A N2A -179(3)
C11A C12A N1A C8A 5(4)
C11A C12A N1A Pt1A 177.8(19)
C12A C13A C14A C15A -174(3)
C12A C13A N2A C17A 174(2)
C12A C13A N2A Pt1A -1(3)
C13A C12A N1A C8A -177(2)
C13A C12A N1A Pt1A -4(3)
C13A C14A C15A C16A -5(4)
C13A C14A C15A C22A 179(3)
C14A C13A N2A C17A -6(4)
C14A C13A N2A Pt1A 179.8(18)
C14A C15A C16A C17A 5(4)
C14A C15A C22A C23A 122(3)
C14A C15A C22A C24A 2(5)
C14A C15A C22A C25A -123(3)
C15A C16A C17A N2A -6(4)
C16A C15A C22A C23A -53(4)
C16A C15A C22A C24A -174(3)
C16A C15A C22A C25A 61(4)
C16A C17A N2A C13A 6(4)
C16A C17A N2A Pt1A 180(2)
C18A C10A C11A C12A -171(2)
C18A C10A C18C C19C 152(6)
C18A C10A C18C C20C 32(5)
C18A C10A C18C C21C -87(5)
C18C C10A C11A C12A 174(2)
C18C C10A C18A C19A 24(5)
C18C C10A C18A C20A -94(5)
C18C C10A C18A C21A 143(6)
C22A C15A C16A C17A -179(3)
N1A C8A C9A C10A 5(4)
N1A C12A C13A C14A -177(2)
N1A C12A C13A N2A 3(4)
N2A C13A C14A C15A 6(4)
S1A C1A C2A C3A -178(2)
S1A C1A C2A S2A -1(3)
S1A C1A C6A C5A 179(2)
S2A C2A C3A C4A 178(2)
C1B C2B C3B C4B -2(4)
C1B C2B S2B Pt1B 7(3)
C2B C1B C6B C5B -11(4)
C2B C1B S1B Pt1B 3(3)
C2B C3B C4B C5B -1(5)
C3B C2B S2B Pt1B -175(2)
C3B C4B C5B C6B -2(5)
C3B C4B C5B C7B 179(3)
C4B C5B C6B C1B 7(4)
C6B C1B C2B C3B 8(5)
C6B C1B C2B S2B -174(2)
C6B C1B S1B Pt1B 171.2(17)
C7B C5B C6B C1B -173(3)
C8B C9B C10B C11B -5(4)
C8B C9B C10B C18B 179(2)
C9B C8B N1B C12B -4(4)
C9B C8B N1B Pt1B 177.2(18)
C9B C10B C11B C12B 2(4)
C9B C10B C18B C19B -53(3)
C9B C10B C18B C20B -176(2)
C9B C10B C18B C21B 65(3)
C10B C11B C12B C13B 178(3)
C10B C11B C12B N1B -1(4)
C11B C10B C18B C19B 130(3)
C11B C10B C18B C20B 8(4)
C11B C10B C18B C21B -111(3)
C11B C12B C13B C14B 5(4)
C11B C12B C13B N2B 178(2)
C11B C12B N1B C8B 2(4)
C11B C12B N1B Pt1B -179.8(18)
C12B C13B C14B C15B 177(2)
C12B C13B N2B C17B -175(2)
C12B C13B N2B Pt1B 3(3)
C13B C12B N1B C8B -177(2)
C13B C12B N1B Pt1B 1(3)
C13B C14B C15B C16B -6(4)
C13B C14B C15B C22B 177(2)
C14B C13B N2B C17B -3(4)
C14B C13B N2B Pt1B 176(2)
C14B C15B C16B C17B 5(4)
C14B C15B C22B C23B -120(3)
C14B C15B C22B C24B -1(4)
C14B C15B C22B C25B 116(3)
C15B C16B C17B N2B -2(4)
C16B C15B C22B C23B 63(3)
C16B C15B C22B C24B -178(2)
C16B C15B C22B C25B -61(3)
C16B C17B N2B C13B 1(4)
C16B C17B N2B Pt1B -177.2(17)
C18B C10B C11B C12B 178(2)
C22B C15B C16B C17B -178(2)
N1B C8B C9B C10B 6(4)
N1B C12B C13B C14B -176(2)
N1B C12B C13B N2B -3(4)
N2B C13B C14B C15B 5(4)
S1B C1B C2B C3B 176(2)
S1B C1B C2B S2B -7(4)
S1B C1B C6B C5B -178.5(19)
S2B C2B C3B C4B -179(2)
C1 C2 C3 C4 172(3)
C1 C2 C7 C6 -167(3)
C1 C2 C7 C8 7(3)
C2 C1 C13 C8 1(4)
C2 C1 C13 C12 -175(3)
C2 C3 C4 C5 -1(2)
C2 C3 C4 N1 178.4(18)
C2 C7 C8 C9 171(3)
C2 C7 C8 C13 -7(3)
C3 C2 C7 C6 10(3)
C3 C2 C7 C8 -176.2(19)
C3 C4 C5 C6 -1(3)
C3 C4 N1 O2 4(2)
C3 C4 N1 O3 -172.2(15)
C4 C5 C6 C7 7(4)
C4 C5 C6 N2 -168.1(19)
C5 C4 N1 O2 -176(2)
C5 C4 N1 O3 8(2)
C5 C6 C7 C2 -12(4)
C5 C6 C7 C8 176(2)
C5 C6 N2 O4 -29(2)
C5 C6 N2 O5 152.0(17)
C6 C7 C8 C9 -16(5)
C6 C7 C8 C13 166(3)
C7 C2 C3 C4 -3(2)
C7 C6 N2 O4 157(2)
C7 C6 N2 O5 -22(3)
C7 C8 C9 C10 177(3)
C7 C8 C9 N3 -8(5)
C7 C8 C13 C1 3(3)
C7 C8 C13 C12 179(3)
C8 C9 C10 C11 5(5)
C8 C9 N3 O6 -36(3)
C8 C9 N3 O7 152(2)
C9 C8 C13 C1 -175(2)
C9 C8 C13 C12 1(5)
C9 C10 C11 C12 1(5)
C9 C10 C11 N4 180(2)
C10 C9 N3 O6 139(2)
C10 C9 N3 O7 -33(3)
C10 C11 C12 C13 -6(4)
C10 C11 N4 O8 4(3)
C10 C11 N4 O9 -172(3)
C11 C12 C13 C1 -179(3)
C11 C12 C13 C8 5(5)
C12 C11 N4 O8 -178(2)
C12 C11 N4 O9 6(3)
C13 C1 C2 C3 179(2)
C13 C1 C2 C7 -5(3)
C13 C8 C9 C10 -6(4)
C13 C8 C9 N3 170(2)
N1 C4 C5 C6 179.4(19)
N2 C6 C7 C2 162(2)
N2 C6 C7 C8 -10(4)
N3 C9 C10 C11 -171(2)
N4 C11 C12 C13 175(2)
O1 C1 C2 C3 6(5)
O1 C1 C2 C7 -178(3)
O1 C1 C13 C8 172(3)
O1 C1 C13 C12 -4(7)
C7S C8S C9S C10S 2(3)
C8S C7S C12S C11S 0(3)
C8S C9S C10S C11S -1(3)
C9S C10S C11S C12S 0(3)
C10S C11S C12S C7S 1(3)
C12S C7S C8S C9S -2(3)
C1S C2S C3S C4S 1(3)
C2S C1S C6S C5S 1(3)
C2S C3S C4S C5S -1(3)
C3S C4S C5S C6S 1(3)
C4S C5S C6S C1S -1(3)
C6S C1S C2S C3S -1(3)
